data_7130544
loop_
_publ_author_name
'Zhang, Rui'
'Su, Xin'
'Zhang, Jie'
'Wen, Dulin'
'Huang, Yi-Neng'

_publ_section_title
;
 Ba2Zn2B6O13: Coplanar [B2O5] in Unnoted U-Shaped [B6O13] Groups Achieving
 Large Birefringence
;
_journal_name_full 'Chemical Communications'
_journal_paper_doi 10.1039/D2CC03529D
_journal_year 2022
_chemical_formula_moiety 'B6 Ba2 O13 Zn2'
_chemical_formula_sum 'B6 Ba2 O13 Zn2'
_chemical_formula_weight 678.28
_space_group_crystal_system triclinic
_space_group_IT_number 2
_space_group_name_Hall '-P 1'
_space_group_name_H-M_alt 'P -1'
_atom_sites_solution_hydrogens none
_atom_sites_solution_primary dual
_atom_sites_solution_secondary difmap
_audit_creation_date 2022-04-02
_audit_creation_method
;
Olex2 1.3
(compiled 2020.11.12 svn.r5f609507 for OlexSys, GUI svn.r6408)
;
_audit_update_record
;
2022-04-01 deposited with the CCDC.	2022-08-16 downloaded from the CCDC.
;
_cell_angle_alpha 93.645(2)
_cell_angle_beta 99.323(2)
_cell_angle_gamma 119.262(2)
_cell_formula_units_Z 2
_cell_length_a 6.9742(4)
_cell_length_b 7.0347(4)
_cell_length_c 13.2993(8)
_cell_measurement_reflns_used 1186
_cell_measurement_temperature 300.0
_cell_measurement_theta_max 27.49
_cell_measurement_theta_min 3.37
_cell_volume 553.93(6)
_computing_cell_refinement 'SAINT V8.40B (?, 2016)'
_computing_data_reduction 'SAINT V8.40B (?, 2016)'
_computing_molecular_graphics 'Olex2 1.3 (Dolomanov et al., 2009)'
_computing_publication_material 'Olex2 1.3 (Dolomanov et al., 2009)'
_computing_structure_refinement 'XL  (Sheldrick, 2008)'
_computing_structure_solution 'SHELXS-97 (Sheldrick, 1990)'
_diffrn_ambient_temperature 300.0
_diffrn_measured_fraction_theta_full 0.998
_diffrn_measured_fraction_theta_max 0.998
_diffrn_measurement_device_type 'Bruker APEX-II CCD'
_diffrn_measurement_method '\f and \w scans'
_diffrn_radiation_monochromator graphite
_diffrn_radiation_type MoK\a
_diffrn_radiation_wavelength 0.71073
_diffrn_reflns_av_R_equivalents 0.0569
_diffrn_reflns_av_unetI/netI 0.0301
_diffrn_reflns_limit_h_max 9
_diffrn_reflns_limit_h_min -9
_diffrn_reflns_limit_k_max 9
_diffrn_reflns_limit_k_min -9
_diffrn_reflns_limit_l_max 17
_diffrn_reflns_limit_l_min -17
_diffrn_reflns_number 20701
_diffrn_reflns_theta_full 27.51
_diffrn_reflns_theta_max 27.51
_diffrn_reflns_theta_min 1.57
_diffrn_source 'fine-focus sealed tube'
_diffrn_source_current 1.4
_diffrn_source_power 0.07
_diffrn_source_voltage 50.0
_diffrn_standards_number 0
_exptl_absorpt_coefficient_mu 11.367
_exptl_absorpt_correction_T_max 0.7456
_exptl_absorpt_correction_T_min 0.5562
_exptl_absorpt_correction_type none
_exptl_crystal_colour colourless
_exptl_crystal_density_diffrn 4.067
_exptl_crystal_density_method 'not measured'
_exptl_crystal_description block
_exptl_crystal_F_000 612
_refine_diff_density_max 1.581
_refine_diff_density_min -1.088
_refine_diff_density_rms 0.289
_refine_ls_extinction_coef 0.0086(7)
_refine_ls_extinction_expression Fc^*^=kFc[1+0.001xFc^2^\l^3^/sin(2\q)]^-1/4^
_refine_ls_extinction_method SHELXL
_refine_ls_goodness_of_fit_ref 1.040
_refine_ls_matrix_type full
_refine_ls_number_parameters 209
_refine_ls_number_reflns 2529
_refine_ls_number_restraints 0
_refine_ls_restrained_S_all 1.040
_refine_ls_R_factor_all 0.0250
_refine_ls_R_factor_gt 0.0240
_refine_ls_shift/su_max 0.001
_refine_ls_shift/su_mean 0.000
_refine_ls_structure_factor_coef Fsqd
_refine_ls_weighting_details 'calc w=1/[\s^2^(Fo^2^)+(0.0551P)^2^+1.7078P] where P=(Fo^2^+2Fc^2^)/3'
_refine_ls_weighting_scheme calc
_refine_ls_wR_factor_gt 0.0790
_refine_ls_wR_factor_ref 0.0797
_reflns_number_gt 2426
_reflns_number_total 2529
_reflns_threshold_expression >2sigma(I)
_cod_data_source_file d2cc03529d2.cif
_cod_data_source_block 002002
_cod_original_cell_volume 553.92(6)
_cod_database_code 7130544
_olex2_refinement_description
;
;
_olex2_submission_special_instructions 'No special instructions were received'

loop_
_space_group_symop_id
_space_group_symop_operation_xyz
1 'x, y, z'
2 '-x, -y, -z'

loop_
_atom_site_label
_atom_site_type_symbol
_atom_site_fract_x
_atom_site_fract_y
_atom_site_fract_z
_atom_site_U_iso_or_equiv
_atom_site_adp_type
_atom_site_occupancy
_atom_site_symmetry_multiplicity
_atom_site_calc_flag
_atom_site_refinement_flags
_atom_site_disorder_assembly
_atom_site_disorder_group
Ba01 Ba 0.40520(4) 0.04098(4) 0.65342(2) 0.01196(12) Uani 1 1 d . . .
Ba02 Ba 0.17296(5) 0.41922(5) 0.84501(2) 0.01688(12) Uani 1 1 d . . .
Zn03 Zn 0.04017(9) 0.35495(9) 0.55861(4) 0.01100(14) Uani 1 1 d . . .
Zn04 Zn 0.58173(9) 0.12284(9) 0.92315(4) 0.01070(14) Uani 1 1 d . . .
O005 O 1.2976(6) 0.8643(5) 0.9334(2) 0.0125(6) Uani 1 1 d . . .
O006 O 0.7438(6) 1.0757(5) 0.8258(3) 0.0128(6) Uani 1 1 d . . .
O007 O 0.9110(5) 0.6054(5) 0.9057(3) 0.0131(6) Uani 1 1 d . . .
O008 O 0.5435(6) 0.7309(6) 0.6043(3) 0.0151(7) Uani 1 1 d . . .
O009 O 1.0133(6) 0.6151(5) 0.5872(2) 0.0124(6) Uani 1 1 d . . .
O00A O 1.0936(5) 0.7337(5) 0.7637(2) 0.0112(6) Uani 1 1 d . . .
O00B O 0.9426(5) 0.8930(5) 0.6429(3) 0.0125(6) Uani 1 1 d . . .
O00C O 1.0227(6) 0.9776(5) 0.8709(3) 0.0123(6) Uani 1 1 d . . .
O00D O 0.6958(5) 0.5119(5) 0.6701(3) 0.0120(6) Uani 1 1 d . . .
O00E O 0.6343(5) 0.7091(5) 0.8555(3) 0.0141(7) Uani 1 1 d . . .
O00F O 0.3056(6) 0.3751(5) 0.6433(3) 0.0148(7) Uani 1 1 d . . .
O00G O 0.7657(6) 1.0836(6) 0.5668(3) 0.0153(7) Uani 1 1 d . . .
O00H O 0.5206(6) 0.3493(7) 0.8837(4) 0.0289(10) Uani 1 1 d . . .
B00I B 1.0851(9) 0.8033(9) 0.8693(4) 0.0113(9) Uani 1 1 d . . .
B00J B 0.9331(8) 0.6830(8) 0.6670(4) 0.0091(9) Uani 1 1 d . . .
B00K B 0.8034(9) 0.9248(8) 0.8512(4) 0.0106(9) Uani 1 1 d . . .
B00L B 0.6921(9) 0.5494(9) 0.8800(4) 0.0137(10) Uani 1 1 d . . .
B00M B 0.5134(9) 0.5382(8) 0.6401(4) 0.0116(9) Uani 1 1 d . . .
B00N B 0.7590(9) 0.9083(8) 0.6043(4) 0.0106(9) Uani 1 1 d . . .

loop_
_atom_site_aniso_label
_atom_site_aniso_U_11
_atom_site_aniso_U_22
_atom_site_aniso_U_33
_atom_site_aniso_U_23
_atom_site_aniso_U_13
_atom_site_aniso_U_12
Ba01 0.00923(16) 0.01114(16) 0.01535(17) 0.00278(10) 0.00199(11) 0.00519(12)
Ba02 0.01027(17) 0.01212(17) 0.0301(2) 0.00720(12) 0.00575(12) 0.00627(13)
Zn03 0.0090(3) 0.0113(3) 0.0118(3) 0.00202(19) 0.00049(19) 0.0051(2)
Zn04 0.0102(3) 0.0111(3) 0.0110(3) 0.00288(19) 0.00193(19) 0.0056(2)
O005 0.0087(15) 0.0142(16) 0.0126(15) 0.0046(12) 0.0011(12) 0.0046(13)
O006 0.0125(16) 0.0128(15) 0.0168(16) 0.0042(13) 0.0067(13) 0.0079(13)
O007 0.0078(15) 0.0124(15) 0.0191(16) 0.0069(13) 0.0030(13) 0.0047(13)
O008 0.0065(15) 0.0139(16) 0.0254(18) 0.0072(14) 0.0022(13) 0.0057(13)
O009 0.0151(16) 0.0120(15) 0.0116(14) 0.0013(12) 0.0033(12) 0.0080(13)
O00A 0.0091(15) 0.0111(15) 0.0108(15) -0.0004(12) -0.0020(12) 0.0045(12)
O00B 0.0087(15) 0.0112(15) 0.0179(16) 0.0032(12) 0.0013(12) 0.0059(13)
O00C 0.0113(16) 0.0089(15) 0.0159(16) 0.0002(12) 0.0024(12) 0.0049(13)
O00D 0.0071(15) 0.0099(15) 0.0170(16) 0.0037(12) 0.0024(12) 0.0027(13)
O00E 0.0070(15) 0.0087(15) 0.0279(18) 0.0080(13) 0.0049(13) 0.0040(13)
O00F 0.0086(16) 0.0119(16) 0.0212(17) 0.0053(13) 0.0008(13) 0.0035(13)
O00G 0.0104(15) 0.0135(16) 0.0243(18) 0.0076(13) 0.0036(13) 0.0074(13)
O00H 0.0119(18) 0.024(2) 0.058(3) 0.0233(19) 0.0120(18) 0.0111(16)
B00I 0.013(2) 0.015(2) 0.008(2) 0.0022(17) 0.0018(18) 0.008(2)
B00J 0.006(2) 0.009(2) 0.012(2) 0.0037(17) 0.0029(17) 0.0030(18)
B00K 0.010(2) 0.010(2) 0.012(2) 0.0011(18) 0.0050(18) 0.0051(19)
B00L 0.011(2) 0.011(2) 0.020(3) 0.0078(19) 0.007(2) 0.006(2)
B00M 0.010(2) 0.011(2) 0.012(2) 0.0012(18) -0.0016(18) 0.0048(19)
B00N 0.011(2) 0.008(2) 0.013(2) 0.0025(18) 0.0033(18) 0.0047(19)

loop_
_atom_type_symbol
_atom_type_description
_atom_type_scat_dispersion_real
_atom_type_scat_dispersion_imag
_atom_type_scat_source
B B 0.0013 0.0007 'International Tables Vol C Tables 4.2.6.8 and 6.1.1.4'
Ba Ba -0.3244 2.2819 'International Tables Vol C Tables 4.2.6.8 and 6.1.1.4'
O O 0.0106 0.0060 'International Tables Vol C Tables 4.2.6.8 and 6.1.1.4'
Zn Zn 0.2839 1.4301 'International Tables Vol C Tables 4.2.6.8 and 6.1.1.4'

loop_
_geom_angle_atom_site_label_1
_geom_angle_atom_site_label_2
_geom_angle_atom_site_label_3
_geom_angle
_geom_angle_site_symmetry_1
_geom_angle_site_symmetry_3
_geom_angle_publ_flag
O006 Ba01 B00J 110.74(11) 1_545 1_445 ?
O006 Ba01 B00M 106.18(11) 1_545 . ?
O006 Ba01 B00N 61.87(11) 1_545 1_545 ?
O008 Ba01 O006 69.89(9) 1_545 1_545 ?
O008 Ba01 O00A 89.89(9) 1_545 1_445 ?
O008 Ba01 O00D 122.75(10) 1_545 . ?
O008 Ba01 O00G 78.05(10) 1_545 2_666 ?
O008 Ba01 B00J 93.80(12) 1_545 1_445 ?
O008 Ba01 B00M 143.38(12) 1_545 . ?
O008 Ba01 B00N 26.31(11) 1_545 1_545 ?
O009 Ba01 O006 115.86(9) 1_445 1_545 ?
O009 Ba01 O008 71.59(9) 1_445 1_545 ?
O009 Ba01 O00A 47.68(9) 1_445 1_445 ?
O009 Ba01 O00D 158.64(9) 1_445 . ?
O009 Ba01 O00G 64.92(10) 1_445 2_666 ?
O009 Ba01 B00J 27.80(11) 1_445 1_445 ?
O009 Ba01 B00M 134.40(11) 1_445 . ?
O009 Ba01 B00N 97.12(11) 1_445 1_545 ?
O00A Ba01 O006 83.24(9) 1_445 1_545 ?
O00A Ba01 B00J 28.12(10) 1_445 1_445 ?
O00A Ba01 B00M 126.42(12) 1_445 . ?
O00A Ba01 B00N 112.41(11) 1_445 1_545 ?
O00B Ba01 O006 128.93(9) 1_445 1_545 ?
O00B Ba01 O008 120.13(10) 1_445 1_545 ?
O00B Ba01 O009 48.66(9) 1_445 1_445 ?
O00B Ba01 O00A 49.55(9) 1_445 1_445 ?
O00B Ba01 O00D 115.72(9) 1_445 . ?
O00B Ba01 O00G 79.99(10) 1_445 2_666 ?
O00B Ba01 B00J 29.24(11) 1_445 1_445 ?
O00B Ba01 B00M 91.30(12) 1_445 . ?
O00B Ba01 B00N 145.72(12) 1_445 1_545 ?
O00D Ba01 O006 85.13(9) . 1_545 ?
O00D Ba01 O00A 138.50(9) . 1_445 ?
O00D Ba01 B00J 143.45(12) . 1_445 ?
O00D Ba01 B00M 25.23(11) . . ?
O00D Ba01 B00N 96.47(11) . 1_545 ?
O00F Ba01 O006 120.07(10) . 1_545 ?
O00F Ba01 O008 162.25(10) . 1_545 ?
O00F Ba01 O009 112.06(10) . 1_445 ?
O00F Ba01 O00A 105.39(10) . 1_445 ?
O00F Ba01 O00B 66.78(10) . 1_445 ?
O00F Ba01 O00D 49.20(10) . . ?
O00F Ba01 O00G 117.27(10) . 1_545 ?
O00F Ba01 O00G 87.78(10) . 2_666 ?
O00F Ba01 B00J 95.63(12) . 1_445 ?
O00F Ba01 B00M 24.55(12) . . ?
O00F Ba01 B00N 141.90(12) . 1_545 ?
O00G Ba01 O006 144.71(9) 2_666 1_545 ?
O00G Ba01 O006 74.46(9) 1_545 1_545 ?
O00G Ba01 O008 48.47(9) 1_545 1_545 ?
O00G Ba01 O009 112.11(10) 1_545 1_445 ?
O00G Ba01 O00A 137.30(9) 1_545 1_445 ?
O00G Ba01 O00A 111.61(9) 2_666 1_445 ?
O00G Ba01 O00B 152.68(10) 1_545 1_445 ?
O00G Ba01 O00D 75.88(10) 1_545 . ?
O00G Ba01 O00D 100.66(9) 2_666 . ?
O00G Ba01 O00G 73.37(11) 1_545 2_666 ?
O00G Ba01 B00J 139.15(12) 1_545 1_445 ?
O00G Ba01 B00J 85.19(12) 2_666 1_445 ?
O00G Ba01 B00M 94.97(12) 1_545 . ?
O00G Ba01 B00M 90.74(11) 2_666 . ?
O00G Ba01 B00N 24.97(11) 1_545 1_545 ?
O00G Ba01 B00N 82.85(11) 2_666 1_545 ?
B00J Ba01 B00M 120.17(13) 1_445 . ?
B00J Ba01 B00N 120.08(13) 1_445 1_545 ?
B00N Ba01 B00M 118.47(13) 1_545 . ?
O005 Ba02 Zn03 109.34(6) 1_455 . ?
O005 Ba02 O00F 115.91(9) 1_455 . ?
O005 Ba02 B00I 27.47(11) 1_455 1_455 ?
O005 Ba02 B00K 138.14(11) 1_455 1_445 ?
O005 Ba02 B00L 91.74(12) 1_455 . ?
O006 Ba02 Zn03 86.58(7) 1_445 . ?
O006 Ba02 O005 120.38(10) 1_445 1_455 ?
O006 Ba02 O007 72.98(10) 1_445 1_455 ?
O006 Ba02 O00A 101.49(10) 1_445 1_455 ?
O006 Ba02 O00C 50.48(10) 1_445 1_445 ?
O006 Ba02 O00E 168.96(10) 1_445 . ?
O006 Ba02 O00F 106.70(10) 1_445 . ?
O006 Ba02 B00I 99.12(12) 1_445 1_455 ?
O006 Ba02 B00K 25.17(12) 1_445 1_445 ?
O006 Ba02 B00L 143.87(12) 1_445 . ?
O007 Ba02 Zn03 103.18(7) 1_455 . ?
O007 Ba02 O005 47.70(9) 1_455 1_455 ?
O007 Ba02 O00F 131.59(9) 1_455 . ?
O007 Ba02 B00I 29.16(12) 1_455 1_455 ?
O007 Ba02 B00K 94.38(11) 1_455 1_445 ?
O007 Ba02 B00L 138.43(12) 1_455 . ?
O00A Ba02 Zn03 64.00(7) 1_455 . ?
O00A Ba02 O005 48.09(9) 1_455 1_455 ?
O00A Ba02 O007 50.60(9) 1_455 1_455 ?
O00A Ba02 O00C 150.40(10) 1_455 1_445 ?
O00A Ba02 O00E 87.44(10) 1_455 . ?
O00A Ba02 O00F 83.86(9) 1_455 . ?
O00A Ba02 B00I 28.83(11) 1_455 1_455 ?
O00A Ba02 B00K 126.26(12) 1_455 1_445 ?
O00A Ba02 B00L 112.97(12) 1_455 . ?
O00C Ba02 Zn03 100.54(7) 1_445 . ?
O00C Ba02 O005 148.48(9) 1_445 1_455 ?
O00C Ba02 O007 116.25(10) 1_445 1_455 ?
O00C Ba02 O00F 94.82(9) 1_445 . ?
O00C Ba02 B00I 145.41(13) 1_445 1_455 ?
O00C Ba02 B00K 25.33(12) 1_445 1_445 ?
O00C Ba02 B00L 93.57(12) 1_445 . ?
O00E Ba02 Zn03 91.63(7) . . ?
O00E Ba02 O005 70.46(10) . 1_455 ?
O00E Ba02 O007 117.99(10) . 1_455 ?
O00E Ba02 O00C 119.44(9) . 1_445 ?
O00E Ba02 O00F 67.47(10) . . ?
O00E Ba02 B00I 91.83(12) . 1_455 ?
O00E Ba02 B00K 144.67(11) . 1_445 ?
O00E Ba02 B00L 25.91(11) . . ?
O00F Ba02 Zn03 31.37(6) . . ?
O00F Ba02 B00I 111.82(12) . 1_455 ?
O00F Ba02 B00K 102.44(11) . 1_445 ?
O00F Ba02 B00L 68.09(12) . . ?
O00H Ba02 Zn03 102.79(10) . . ?
O00H Ba02 O005 112.05(12) . 1_455 ?
O00H Ba02 O006 119.76(11) . 1_445 ?
O00H Ba02 O007 151.68(13) . 1_455 ?
O00H Ba02 O00A 136.41(11) . 1_455 ?
O00H Ba02 O00C 69.37(11) . 1_445 ?
O00H Ba02 O00E 50.10(11) . . ?
O00H Ba02 O00F 71.96(12) . . ?
O00H Ba02 B00I 138.66(14) . 1_455 ?
O00H Ba02 B00K 94.68(13) . 1_445 ?
O00H Ba02 B00L 24.20(12) . . ?
B00I Ba02 Zn03 92.33(9) 1_455 . ?
B00I Ba02 B00K 122.57(14) 1_455 1_445 ?
B00I Ba02 B00L 116.24(14) 1_455 . ?
B00K Ba02 Zn03 94.45(9) 1_445 . ?
B00K Ba02 B00L 118.86(13) 1_445 . ?
B00L Ba02 Zn03 98.60(10) . . ?
Ba01 Zn03 Ba02 137.093(17) 2_556 . ?
Zn03 Zn03 Ba01 79.74(2) 2_566 2_556 ?
Zn03 Zn03 Ba02 125.81(3) 2_566 . ?
O009 Zn03 Ba01 111.32(10) 1_455 2_556 ?
O009 Zn03 Ba01 51.58(10) 2_666 2_556 ?
O009 Zn03 Ba02 168.20(10) 2_666 . ?
O009 Zn03 Ba02 82.72(10) 1_455 . ?
O009 Zn03 Zn03 43.20(10) 1_455 2_566 ?
O009 Zn03 Zn03 42.95(10) 2_666 2_566 ?
O009 Zn03 O009 86.15(14) 1_455 2_666 ?
O009 Zn03 O00G 103.29(15) 2_666 1_445 ?
O009 Zn03 O00G 111.52(15) 1_455 1_445 ?
O00F Zn03 Ba01 134.90(11) . 2_556 ?
O00F Zn03 Ba02 54.16(11) . . ?
O00F Zn03 Zn03 134.40(10) . 2_566 ?
O00F Zn03 O009 128.35(14) . 2_666 ?
O00F Zn03 O009 113.65(14) . 1_455 ?
O00F Zn03 O00G 111.25(14) . 1_445 ?
O00G Zn03 Ba01 52.56(10) 1_445 2_556 ?
O00G Zn03 Ba02 84.54(10) 1_445 . ?
O00G Zn03 Zn03 114.09(10) 1_445 2_566 ?
Ba01 Zn04 Ba02 79.676(13) . 1_655 ?
Ba01 Zn04 Ba02 139.466(17) . 2_667 ?
Ba02 Zn04 Ba02 88.619(13) 2_667 1_655 ?
Zn04 Zn04 Ba01 134.67(3) 2_657 . ?
Zn04 Zn04 Ba02 79.39(2) 2_657 2_667 ?
Zn04 Zn04 Ba02 134.50(3) 2_657 1_655 ?
O005 Zn04 Ba01 91.55(9) 1_445 . ?
O005 Zn04 Ba01 169.71(10) 2_767 . ?
O005 Zn04 Ba02 112.96(10) 1_445 2_667 ?
O005 Zn04 Ba02 95.57(10) 2_767 1_655 ?
O005 Zn04 Ba02 48.66(10) 2_767 2_667 ?
O005 Zn04 Ba02 153.95(10) 1_445 1_655 ?
O005 Zn04 Zn04 44.82(10) 2_767 2_657 ?
O005 Zn04 Zn04 44.03(9) 1_445 2_657 ?
O005 Zn04 O005 88.85(14) 2_767 1_445 ?
O005 Zn04 O006 114.75(14) 2_767 1_545 ?
O005 Zn04 O006 116.47(14) 1_445 1_545 ?
O006 Zn04 Ba01 56.14(10) 1_545 . ?
O006 Zn04 Ba02 39.05(10) 1_545 1_655 ?
O006 Zn04 Ba02 127.16(10) 1_545 2_667 ?
O006 Zn04 Zn04 127.25(10) 1_545 2_657 ?
O00H Zn04 Ba01 69.90(15) . . ?
O00H Zn04 Ba02 91.62(12) . 1_655 ?
O00H Zn04 Ba02 71.82(15) . 2_667 ?
O00H Zn04 Zn04 124.54(14) . 2_657 ?
O00H Zn04 O005 119.64(18) . 2_767 ?
O00H Zn04 O005 108.45(15) . 1_445 ?
O00H Zn04 O006 107.82(17) . 1_545 ?
Zn04 O005 Ba02 121.51(15) 1_665 1_655 ?
Zn04 O005 Ba02 101.43(13) 2_767 1_655 ?
Zn04 O005 Zn04 91.15(14) 2_767 1_665 ?
B00I O005 Ba02 82.0(3) . 1_655 ?
B00I O005 Zn04 137.7(3) . 2_767 ?
B00I O005 Zn04 123.3(3) . 1_665 ?
Ba02 O006 Ba01 116.32(11) 1_665 1_565 ?
Zn04 O006 Ba01 89.88(12) 1_565 1_565 ?
Zn04 O006 Ba02 114.05(14) 1_565 1_665 ?
B00K O006 Ba01 129.9(3) . 1_565 ?
B00K O006 Ba02 96.0(3) . 1_665 ?
B00K O006 Zn04 111.6(3) . 1_565 ?
B00I O007 Ba02 81.4(2) . 1_655 ?
B00L O007 Ba02 135.0(3) . 1_655 ?
B00L O007 B00I 119.3(4) . . ?
B00M O008 Ba01 133.9(3) . 1_565 ?
B00M O008 B00N 121.9(4) . . ?
B00N O008 Ba01 89.3(3) . 1_565 ?
Zn03 O009 Ba01 120.52(15) 1_655 1_665 ?
Zn03 O009 Ba01 95.80(13) 2_666 1_665 ?
Zn03 O009 Zn03 93.85(14) 1_655 2_666 ?
B00J O009 Ba01 84.4(2) . 1_665 ?
B00J O009 Zn03 126.5(3) . 2_666 ?
B00J O009 Zn03 131.6(3) . 1_655 ?
Ba02 O00A Ba01 119.93(11) 1_655 1_665 ?
B00I O00A Ba01 121.6(3) . 1_665 ?
B00I O00A Ba02 86.4(2) . 1_655 ?
B00J O00A Ba01 82.2(2) . 1_665 ?
B00J O00A Ba02 122.7(3) . 1_655 ?
B00J O00A B00I 128.6(4) . . ?
B00J O00B Ba01 83.5(2) . 1_665 ?
B00N O00B Ba01 148.3(3) . 1_665 ?
B00N O00B B00J 124.3(4) . . ?
B00I O00C Ba02 143.6(3) . 1_665 ?
B00K O00C Ba02 92.2(3) . 1_665 ?
B00K O00C B00I 121.3(4) . . ?
B00J O00D Ba01 141.5(3) . . ?
B00M O00D Ba01 91.2(3) . . ?
B00M O00D B00J 123.4(4) . . ?
B00K O00E Ba02 146.8(3) . . ?
B00L O00E Ba02 93.0(3) . . ?
B00L O00E B00K 120.1(4) . . ?
Ba01 O00F Ba02 104.32(10) . . ?
Zn03 O00F Ba01 126.43(15) . . ?
Zn03 O00F Ba02 94.46(13) . . ?
B00M O00F Ba01 97.1(3) . . ?
B00M O00F Ba02 113.6(3) . . ?
B00M O00F Zn03 120.4(3) . . ?
Ba01 O00G Ba01 106.63(11) 1_565 2_666 ?
Zn03 O00G Ba01 128.24(16) 1_665 1_565 ?
Zn03 O00G Ba01 94.72(13) 1_665 2_666 ?
B00N O00G Ba01 107.9(3) . 2_666 ?
B00N O00G Ba01 92.3(3) . 1_565 ?
B00N O00G Zn03 125.4(3) . 1_665 ?
Zn04 O00H Ba02 139.33(19) . . ?
B00L O00H Ba02 100.8(3) . . ?
B00L O00H Zn04 119.6(3) . . ?
O005 B00I Ba02 70.5(2) . 1_655 ?
O005 B00I O007 106.4(4) . . ?
O005 B00I O00A 106.1(4) . . ?
O005 B00I O00C 115.4(4) . . ?
O007 B00I Ba02 69.4(2) . 1_655 ?
O00A B00I Ba02 64.7(2) . 1_655 ?
O00A B00I O007 108.6(4) . . ?
O00A B00I O00C 110.9(4) . . ?
O00C B00I Ba02 173.9(3) . 1_655 ?
O00C B00I O007 109.1(4) . . ?
O009 B00J Ba01 67.8(2) . 1_665 ?
O009 B00J O00A 106.9(4) . . ?
O009 B00J O00B 105.7(4) . . ?
O009 B00J O00D 112.3(4) . . ?
O00A B00J Ba01 69.7(2) . 1_665 ?
O00A B00J O00B 108.7(4) . . ?
O00A B00J O00D 112.7(4) . . ?
O00B B00J Ba01 67.3(2) . 1_665 ?
O00B B00J O00D 110.1(3) . . ?
O00D B00J Ba01 177.1(3) . 1_665 ?
O006 B00K Ba02 58.8(2) . 1_665 ?
O006 B00K O00C 121.2(4) . . ?
O006 B00K O00E 119.2(4) . . ?
O00C B00K Ba02 62.4(2) . 1_665 ?
O00C B00K O00E 119.6(4) . . ?
O00E B00K Ba02 177.6(3) . 1_665 ?
O007 B00L Ba02 173.8(4) . . ?
O007 B00L O00E 120.3(4) . . ?
O00E B00L Ba02 61.1(2) . . ?
O00H B00L Ba02 55.0(3) . . ?
O00H B00L O007 123.4(4) . . ?
O00H B00L O00E 116.1(4) . . ?
O008 B00M Ba01 163.6(3) . . ?
O00D B00M Ba01 63.6(2) . . ?
O00D B00M O008 119.8(4) . . ?
O00F B00M Ba01 58.3(2) . . ?
O00F B00M O008 120.5(4) . . ?
O00F B00M O00D 119.7(4) . . ?
O008 B00N Ba01 64.3(2) . 1_565 ?
O00B B00N Ba01 146.5(3) . 1_565 ?
O00B B00N O008 118.9(4) . . ?
O00G B00N Ba01 62.7(2) . 1_565 ?
O00G B00N O008 116.2(4) . . ?
O00G B00N O00B 124.9(4) . . ?

loop_
_geom_bond_atom_site_label_1
_geom_bond_atom_site_label_2
_geom_bond_distance
_geom_bond_site_symmetry_2
_geom_bond_publ_flag
Ba01 O006 2.916(3) 1_545 ?
Ba01 O008 2.863(3) 1_545 ?
Ba01 O009 2.846(3) 1_445 ?
Ba01 O00A 2.896(3) 1_445 ?
Ba01 O00B 2.840(3) 1_445 ?
Ba01 O00D 2.886(3) . ?
Ba01 O00F 2.763(3) . ?
Ba01 O00G 2.825(4) 1_545 ?
Ba01 O00G 2.879(4) 2_666 ?
Ba01 B00J 3.059(5) 1_445 ?
Ba01 B00M 3.222(5) . ?
Ba01 B00N 3.176(5) 1_545 ?
Ba02 Zn03 3.7146(6) . ?
Ba02 O005 2.912(3) 1_455 ?
Ba02 O006 2.733(3) 1_445 ?
Ba02 O007 2.896(3) 1_455 ?
Ba02 O00A 2.771(3) 1_455 ?
Ba02 O00C 2.818(3) 1_445 ?
Ba02 O00E 2.816(3) . ?
Ba02 O00F 3.021(4) . ?
Ba02 O00H 2.679(4) . ?
Ba02 B00I 3.058(5) 1_455 ?
Ba02 B00K 3.176(5) 1_445 ?
Ba02 B00L 3.213(6) . ?
Zn03 Ba01 3.6143(6) 2_556 ?
Zn03 Zn03 2.8546(11) 2_566 ?
Zn03 O009 1.949(3) 1_455 ?
Zn03 O009 1.958(3) 2_666 ?
Zn03 O00F 1.940(3) . ?
Zn03 O00G 1.960(4) 1_445 ?
Zn04 Ba02 3.8015(7) 2_667 ?
Zn04 Ba02 3.9609(6) 1_655 ?
Zn04 Zn04 2.7825(11) 2_657 ?
Zn04 O005 1.962(3) 1_445 ?
Zn04 O005 1.934(3) 2_767 ?
Zn04 O006 1.962(3) 1_545 ?
Zn04 O00H 1.921(4) . ?
O005 Ba02 2.912(3) 1_655 ?
O005 Zn04 1.934(3) 2_767 ?
O005 Zn04 1.962(3) 1_665 ?
O005 B00I 1.425(6) . ?
O006 Ba01 2.916(3) 1_565 ?
O006 Ba02 2.733(3) 1_665 ?
O006 Zn04 1.962(3) 1_565 ?
O006 B00K 1.358(6) . ?
O007 Ba02 2.896(3) 1_655 ?
O007 B00I 1.507(6) . ?
O007 B00L 1.352(6) . ?
O008 Ba01 2.863(3) 1_565 ?
O008 B00M 1.395(6) . ?
O008 B00N 1.408(6) . ?
O009 Ba01 2.846(3) 1_665 ?
O009 Zn03 1.949(3) 1_655 ?
O009 Zn03 1.958(3) 2_666 ?
O009 B00J 1.434(6) . ?
O00A Ba01 2.896(3) 1_665 ?
O00A Ba02 2.771(3) 1_655 ?
O00A B00I 1.478(6) . ?
O00A B00J 1.456(5) . ?
O00B Ba01 2.840(3) 1_665 ?
O00B B00J 1.504(6) . ?
O00B B00N 1.357(6) . ?
O00C Ba02 2.818(3) 1_665 ?
O00C B00I 1.488(6) . ?
O00C B00K 1.360(6) . ?
O00D B00J 1.507(6) . ?
O00D B00M 1.373(6) . ?
O00E B00K 1.407(6) . ?
O00E B00L 1.406(6) . ?
O00F B00M 1.349(6) . ?
O00G Ba01 2.825(3) 1_565 ?
O00G Ba01 2.879(4) 2_666 ?
O00G Zn03 1.960(3) 1_665 ?
O00G B00N 1.342(6) . ?
O00H B00L 1.340(7) . ?
B00I Ba02 3.058(5) 1_655 ?
B00J Ba01 3.059(5) 1_665 ?
B00K Ba02 3.176(5) 1_665 ?
B00N Ba01 3.176(5) 1_565 ?

loop_
_geom_torsion_atom_site_label_1
_geom_torsion_atom_site_label_2
_geom_torsion_atom_site_label_3
_geom_torsion_atom_site_label_4
_geom_torsion
_geom_torsion_site_symmetry_1
_geom_torsion_site_symmetry_2
_geom_torsion_site_symmetry_3
_geom_torsion_site_symmetry_4
_geom_torsion_publ_flag
Ba01 Zn03 O00F Ba01 -12.3(3) 2_556 . . . ?
Ba01 Zn03 O00F Ba02 -123.77(10) 2_556 . . . ?
Ba01 Zn03 O00F B00M 115.5(3) 2_556 . . . ?
Ba01 Zn04 O00H Ba02 87.1(3) . . . . ?
Ba01 Zn04 O00H B00L -100.7(4) . . . . ?
Ba01 O006 B00K Ba02 132.0(3) 1_565 . . 1_665 ?
Ba01 O006 B00K O00C 129.4(4) 1_565 . . . ?
Ba01 O006 B00K O00E -49.7(6) 1_565 . . . ?
Ba01 O008 B00M Ba01 132.4(11) 1_565 . . . ?
Ba01 O008 B00M O00D -129.9(4) 1_565 . . . ?
Ba01 O008 B00M O00F 51.6(6) 1_565 . . . ?
Ba01 O008 B00N O00B 142.3(4) 1_565 . . . ?
Ba01 O008 B00N O00G -36.6(4) 1_565 . . . ?
Ba01 O009 B00J O00A -59.0(3) 1_665 . . . ?
Ba01 O009 B00J O00B 56.7(3) 1_665 . . . ?
Ba01 O009 B00J O00D 176.9(3) 1_665 . . . ?
Ba01 O00A B00I Ba02 -123.3(2) 1_665 . . 1_655 ?
Ba01 O00A B00I O005 -64.6(4) 1_665 . . . ?
Ba01 O00A B00I O007 -178.6(2) 1_665 . . . ?
Ba01 O00A B00I O00C 61.5(4) 1_665 . . . ?
Ba01 O00A B00J O009 57.8(3) 1_665 . . . ?
Ba01 O00A B00J O00B -56.0(3) 1_665 . . . ?
Ba01 O00A B00J O00D -178.3(3) 1_665 . . . ?
Ba01 O00B B00J O009 -57.1(3) 1_665 . . . ?
Ba01 O00B B00J O00A 57.4(3) 1_665 . . . ?
Ba01 O00B B00J O00D -178.7(3) 1_665 . . . ?
Ba01 O00B B00N Ba01 -113.8(6) 1_665 . . 1_565 ?
Ba01 O00B B00N O008 159.8(4) 1_665 . . . ?
Ba01 O00B B00N O00G -21.3(9) 1_665 . . . ?
Ba01 O00D B00J O009 41.3(6) . . . . ?
Ba01 O00D B00J O00A -79.6(5) . . . . ?
Ba01 O00D B00J O00B 158.9(3) . . . . ?
Ba01 O00D B00M O008 -161.8(4) . . . . ?
Ba01 O00D B00M O00F 16.7(4) . . . . ?
Ba01 O00F B00M O008 160.9(4) . . . . ?
Ba01 O00F B00M O00D -17.6(5) . . . . ?
Ba01 O00G B00N Ba01 -108.29(18) 2_666 . . 1_565 ?
Ba01 O00G B00N O008 -71.1(4) 2_666 . . . ?
Ba01 O00G B00N O008 37.2(4) 1_565 . . . ?
Ba01 O00G B00N O00B 110.0(4) 2_666 . . . ?
Ba01 O00G B00N O00B -141.7(4) 1_565 . . . ?
Ba02 Zn03 O00F Ba01 111.5(2) . . . . ?
Ba02 Zn03 O00F B00M -120.8(4) . . . . ?
Ba02 Zn04 O00H Ba02 165.5(3) 1_655 . . . ?
Ba02 Zn04 O00H Ba02 -106.5(3) 2_667 . . . ?
Ba02 Zn04 O00H B00L 65.7(4) 2_667 . . . ?
Ba02 Zn04 O00H B00L -22.3(4) 1_655 . . . ?
Ba02 O005 B00I O007 60.5(3) 1_655 . . . ?
Ba02 O005 B00I O00A -55.0(3) 1_655 . . . ?
Ba02 O005 B00I O00C -178.3(4) 1_655 . . . ?
Ba02 O006 B00K O00C -2.6(5) 1_665 . . . ?
Ba02 O006 B00K O00E 178.4(4) 1_665 . . . ?
Ba02 O007 B00I O005 -61.2(3) 1_655 . . . ?
Ba02 O007 B00I O00A 52.6(3) 1_655 . . . ?
Ba02 O007 B00I O00C 173.7(3) 1_655 . . . ?
Ba02 O007 B00L O00E -132.5(4) 1_655 . . . ?
Ba02 O007 B00L O00H 52.9(7) 1_655 . . . ?
Ba02 O00A B00I O005 58.7(3) 1_655 . . . ?
Ba02 O00A B00I O007 -55.3(3) 1_655 . . . ?
Ba02 O00A B00I O00C -175.3(3) 1_655 . . . ?
Ba02 O00A B00J Ba01 -120.7(2) 1_655 . . 1_665 ?
Ba02 O00A B00J O009 -62.9(4) 1_655 . . . ?
Ba02 O00A B00J O00B -176.6(2) 1_655 . . . ?
Ba02 O00A B00J O00D 61.0(4) 1_655 . . . ?
Ba02 O00C B00I O005 53.3(6) 1_665 . . . ?
Ba02 O00C B00I O007 173.1(3) 1_665 . . . ?
Ba02 O00C B00I O00A -67.3(6) 1_665 . . . ?
Ba02 O00C B00K O006 2.5(5) 1_665 . . . ?
Ba02 O00C B00K O00E -178.5(4) 1_665 . . . ?
Ba02 O00E B00K O006 -6.2(8) . . . . ?
Ba02 O00E B00K O00C 174.8(3) . . . . ?
Ba02 O00E B00L O007 -173.1(4) . . . . ?
Ba02 O00E B00L O00H 1.9(5) . . . . ?
Ba02 O00F B00M Ba01 109.1(2) . . . . ?
Ba02 O00F B00M O008 -90.0(4) . . . . ?
Ba02 O00F B00M O00D 91.5(5) . . . . ?
Ba02 O00H B00L O007 172.7(4) . . . . ?
Ba02 O00H B00L O00E -2.1(5) . . . . ?
Zn03 Ba02 O00E B00K 77.9(5) . . . . ?
Zn03 Ba02 O00E B00L -106.5(3) . . . . ?
Zn03 Ba02 O00F Ba01 -129.40(17) . . . . ?
Zn03 Ba02 O00F B00M 126.0(3) . . . . ?
Zn03 Ba02 O00H Zn04 -104.4(3) . . . . ?
Zn03 Ba02 O00H B00L 82.5(3) . . . . ?
Zn03 Ba02 B00L O00E 75.8(3) . . . . ?
Zn03 Ba02 B00L O00H -102.1(3) . . . . ?
Zn03 Zn03 O00F Ba01 -140.90(11) 2_566 . . . ?
Zn03 Zn03 O00F Ba02 107.63(12) 2_566 . . . ?
Zn03 Zn03 O00F B00M -13.1(4) 2_566 . . . ?
Zn03 O009 B00J Ba01 -93.1(3) 2_666 . . 1_665 ?
Zn03 O009 B00J Ba01 126.5(3) 1_655 . . 1_665 ?
Zn03 O009 B00J O00A 67.6(5) 1_655 . . . ?
Zn03 O009 B00J O00A -152.0(3) 2_666 . . . ?
Zn03 O009 B00J O00B -36.4(5) 2_666 . . . ?
Zn03 O009 B00J O00B -176.7(3) 1_655 . . . ?
Zn03 O009 B00J O00D 83.8(4) 2_666 . . . ?
Zn03 O009 B00J O00D -56.6(5) 1_655 . . . ?
Zn03 O00F B00M Ba01 -140.1(3) . . . . ?
Zn03 O00F B00M O008 20.8(6) . . . . ?
Zn03 O00F B00M O00D -157.7(3) . . . . ?
Zn03 O00G B00N Ba01 142.1(3) 1_665 . . 1_565 ?
Zn03 O00G B00N O008 179.2(3) 1_665 . . . ?
Zn03 O00G B00N O00B 0.4(7) 1_665 . . . ?
Zn04 Zn04 O00H Ba02 -44.0(4) 2_657 . . . ?
Zn04 Zn04 O00H B00L 128.2(4) 2_657 . . . ?
Zn04 O005 B00I Ba02 -98.2(4) 2_767 . . 1_655 ?
Zn04 O005 B00I Ba02 122.6(3) 1_665 . . 1_655 ?
Zn04 O005 B00I O007 -37.7(6) 2_767 . . . ?
Zn04 O005 B00I O007 -176.9(3) 1_665 . . . ?
Zn04 O005 B00I O00A 67.6(4) 1_665 . . . ?
Zn04 O005 B00I O00A -153.3(3) 2_767 . . . ?
Zn04 O005 B00I O00C -55.7(5) 1_665 . . . ?
Zn04 O005 B00I O00C 83.5(5) 2_767 . . . ?
Zn04 O006 B00K Ba02 -118.9(2) 1_565 . . 1_665 ?
Zn04 O006 B00K O00C -121.5(4) 1_565 . . . ?
Zn04 O006 B00K O00E 59.5(5) 1_565 . . . ?
Zn04 O00H B00L Ba02 -174.8(5) . . . . ?
Zn04 O00H B00L O007 -2.1(8) . . . . ?
Zn04 O00H B00L O00E -176.9(3) . . . . ?
O005 Ba02 Zn03 Ba01 -131.57(7) 1_455 . . 2_556 ?
O005 Ba02 Zn03 Zn03 -14.59(8) 1_455 . . 2_566 ?
O005 Ba02 Zn03 O009 -17.93(12) 1_455 . . 1_455 ?
O005 Ba02 Zn03 O009 1.7(5) 1_455 . . 2_666 ?
O005 Ba02 Zn03 O00F 108.31(14) 1_455 . . . ?
O005 Ba02 Zn03 O00G -130.49(12) 1_455 . . 1_445 ?
O005 Ba02 O00E B00K -32.0(5) 1_455 . . . ?
O005 Ba02 O00E B00L 143.6(3) 1_455 . . . ?
O005 Ba02 O00F Ba01 145.75(10) 1_455 . . . ?
O005 Ba02 O00F Zn03 -84.85(13) 1_455 . . . ?
O005 Ba02 O00F B00M 41.2(3) 1_455 . . . ?
O005 Ba02 O00H Zn04 138.3(3) 1_455 . . . ?
O005 Ba02 O00H B00L -34.8(4) 1_455 . . . ?
O005 Ba02 B00L O00E -34.1(3) 1_455 . . . ?
O005 Ba02 B00L O00H 148.0(3) 1_455 . . . ?
O005 Zn04 O00H Ba02 2.4(4) 1_445 . . . ?
O005 Zn04 O00H Ba02 -97.2(4) 2_767 . . . ?
O005 Zn04 O00H B00L 174.6(4) 1_445 . . . ?
O005 Zn04 O00H B00L 75.0(5) 2_767 . . . ?
O006 Ba01 Zn04 Ba02 109.55(12) 1_545 . . 2_667 ?
O006 Ba01 Zn04 Ba02 34.07(12) 1_545 . . 1_655 ?
O006 Ba01 Zn04 Zn04 -111.20(13) 1_545 . . 2_657 ?
O006 Ba01 Zn04 O005 -121.25(15) 1_545 . . 1_445 ?
O006 Ba01 Zn04 O005 -29.1(6) 1_545 . . 2_767 ?
O006 Ba01 Zn04 O00H 129.64(17) 1_545 . . . ?
O006 Ba01 O00D B00J 57.7(4) 1_545 . . . ?
O006 Ba01 O00D B00M -146.8(3) 1_545 . . . ?
O006 Ba01 O00F Ba02 -56.15(13) 1_545 . . . ?
O006 Ba01 O00F Zn03 -162.90(16) 1_545 . . . ?
O006 Ba01 O00F B00M 60.5(3) 1_545 . . . ?
O006 Ba01 B00M O008 140.9(12) 1_545 . . . ?
O006 Ba01 B00M O00D 34.6(3) 1_545 . . . ?
O006 Ba01 B00M O00F -128.4(3) 1_545 . . . ?
O006 Ba02 Zn03 Ba01 -10.51(7) 1_445 . . 2_556 ?
O006 Ba02 Zn03 Zn03 106.47(8) 1_445 . . 2_566 ?
O006 Ba02 Zn03 O009 103.13(12) 1_445 . . 1_455 ?
O006 Ba02 Zn03 O009 122.8(5) 1_445 . . 2_666 ?
O006 Ba02 Zn03 O00F -130.63(14) 1_445 . . . ?
O006 Ba02 Zn03 O00G -9.43(12) 1_445 . . 1_445 ?
O006 Ba02 O00E B00K 158.3(5) 1_445 . . . ?
O006 Ba02 O00E B00L -26.1(7) 1_445 . . . ?
O006 Ba02 O00F Ba01 -77.12(12) 1_445 . . . ?
O006 Ba02 O00F Zn03 52.27(14) 1_445 . . . ?
O006 Ba02 O00F B00M 178.3(3) 1_445 . . . ?
O006 Ba02 O00H Zn04 -11.0(4) 1_445 . . . ?
O006 Ba02 O00H B00L 175.9(3) 1_445 . . . ?
O006 Ba02 B00L O00E 171.8(2) 1_445 . . . ?
O006 Ba02 B00L O00H -6.1(5) 1_445 . . . ?
O006 Zn04 O00H Ba02 129.3(3) 1_545 . . . ?
O006 Zn04 O00H B00L -58.5(5) 1_545 . . . ?
O007 Ba02 Zn03 Ba01 -82.14(7) 1_455 . . 2_556 ?
O007 Ba02 Zn03 Zn03 34.84(7) 1_455 . . 2_566 ?
O007 Ba02 Zn03 O009 31.50(12) 1_455 . . 1_455 ?
O007 Ba02 Zn03 O009 51.2(5) 1_455 . . 2_666 ?
O007 Ba02 Zn03 O00F 157.74(14) 1_455 . . . ?
O007 Ba02 Zn03 O00G -81.06(12) 1_455 . . 1_445 ?
O007 Ba02 O00E B00K -27.9(6) 1_455 . . . ?
O007 Ba02 O00E B00L 147.6(3) 1_455 . . . ?
O007 Ba02 O00F Ba01 -158.95(10) 1_455 . . . ?
O007 Ba02 O00F Zn03 -29.55(18) 1_455 . . . ?
O007 Ba02 O00F B00M 96.5(3) 1_455 . . . ?
O007 Ba02 O00H Zn04 99.5(4) 1_455 . . . ?
O007 Ba02 O00H B00L -73.6(4) 1_455 . . . ?
O007 Ba02 B00L O007 59(3) 1_455 . . . ?
O007 Ba02 B00L O00E -45.4(4) 1_455 . . . ?
O007 Ba02 B00L O00H 136.7(3) 1_455 . . . ?
O008 Ba01 Zn04 Ba02 145.36(7) 1_545 . . 2_667 ?
O008 Ba01 Zn04 Ba02 69.88(7) 1_545 . . 1_655 ?
O008 Ba01 Zn04 Zn04 -75.38(8) 1_545 . . 2_657 ?
O008 Ba01 Zn04 O005 -85.43(12) 1_545 . . 1_445 ?
O008 Ba01 Zn04 O005 6.7(6) 1_545 . . 2_767 ?
O008 Ba01 Zn04 O006 35.82(14) 1_545 . . 1_545 ?
O008 Ba01 Zn04 O00H 165.46(14) 1_545 . . . ?
O008 Ba01 O00D B00J -4.6(4) 1_545 . . . ?
O008 Ba01 O00D B00M 150.9(3) 1_545 . . . ?
O008 Ba01 O00F Ba02 -176.5(3) 1_545 . . . ?
O008 Ba01 O00F Zn03 76.7(4) 1_545 . . . ?
O008 Ba01 O00F B00M -59.9(4) 1_545 . . . ?
O008 Ba01 B00M O008 63.0(13) 1_545 . . . ?
O008 Ba01 B00M O00D -43.3(4) 1_545 . . . ?
O008 Ba01 B00M O00F 153.8(2) 1_545 . . . ?
O009 Ba01 Zn04 Ba02 142.87(7) 1_445 . . 1_655 ?
O009 Ba01 Zn04 Ba02 -141.65(7) 1_445 . . 2_667 ?
O009 Ba01 Zn04 Zn04 -2.40(8) 1_445 . . 2_657 ?
O009 Ba01 Zn04 O005 79.7(6) 1_445 . . 2_767 ?
O009 Ba01 Zn04 O005 -12.45(12) 1_445 . . 1_445 ?
O009 Ba01 Zn04 O006 108.80(14) 1_445 . . 1_545 ?
O009 Ba01 Zn04 O00H -121.55(14) 1_445 . . . ?
O009 Ba01 O00D B00J -132.4(4) 1_445 . . . ?
O009 Ba01 O00D B00M 23.0(4) 1_445 . . . ?
O009 Ba01 O00F Ba02 84.97(11) 1_445 . . . ?
O009 Ba01 O00F Zn03 -21.8(2) 1_445 . . . ?
O009 Ba01 O00F B00M -158.4(3) 1_445 . . . ?
O009 Ba01 B00M O008 -62.2(13) 1_445 . . . ?
O009 Ba01 B00M O00D -168.5(2) 1_445 . . . ?
O009 Ba01 B00M O00F 28.5(3) 1_445 . . . ?
O009 Zn03 O00F Ba01 -83.0(2) 2_666 . . . ?
O009 Zn03 O00F Ba01 172.33(16) 1_455 . . . ?
O009 Zn03 O00F Ba02 165.52(13) 2_666 . . . ?
O009 Zn03 O00F Ba02 60.86(15) 1_455 . . . ?
O009 Zn03 O00F B00M 44.8(4) 2_666 . . . ?
O009 Zn03 O00F B00M -59.9(4) 1_455 . . . ?
O00A Ba01 Zn04 Ba02 -128.56(8) 1_445 . . 2_667 ?
O00A Ba01 Zn04 Ba02 155.96(7) 1_445 . . 1_655 ?
O00A Ba01 Zn04 Zn04 10.70(8) 1_445 . . 2_657 ?
O00A Ba01 Zn04 O005 92.7(6) 1_445 . . 2_767 ?
O00A Ba01 Zn04 O005 0.64(12) 1_445 . . 1_445 ?
O00A Ba01 Zn04 O006 121.89(14) 1_445 . . 1_545 ?
O00A Ba01 Zn04 O00H -108.46(14) 1_445 . . . ?
O00A Ba01 O00D B00J 131.8(4) 1_445 . . . ?
O00A Ba01 O00D B00M -72.7(3) 1_445 . . . ?
O00A Ba01 O00F Ba02 34.90(12) 1_445 . . . ?
O00A Ba01 O00F Zn03 -71.9(2) 1_445 . . . ?
O00A Ba01 O00F B00M 151.5(3) 1_445 . . . ?
O00A Ba01 B00M O008 -125.6(12) 1_445 . . . ?
O00A Ba01 B00M O00D 128.2(2) 1_445 . . . ?
O00A Ba01 B00M O00F -34.8(3) 1_445 . . . ?
O00A Ba02 Zn03 Ba01 -115.05(8) 1_455 . . 2_556 ?
O00A Ba02 Zn03 Zn03 1.92(8) 1_455 . . 2_566 ?
O00A Ba02 Zn03 O009 -1.41(13) 1_455 . . 1_455 ?
O00A Ba02 Zn03 O009 18.2(5) 1_455 . . 2_666 ?
O00A Ba02 Zn03 O00F 124.82(14) 1_455 . . . ?
O00A Ba02 Zn03 O00G -113.98(12) 1_455 . . 1_445 ?
O00A Ba02 O00E B00K 14.0(5) 1_455 . . . ?
O00A Ba02 O00E B00L -170.4(3) 1_455 . . . ?
O00A Ba02 O00F Ba01 -177.31(11) 1_455 . . . ?
O00A Ba02 O00F Zn03 -47.91(12) 1_455 . . . ?
O00A Ba02 O00F B00M 78.1(3) 1_455 . . . ?
O00A Ba02 O00H Zn04 -170.0(3) 1_455 . . . ?
O00A Ba02 O00H B00L 16.9(4) 1_455 . . . ?
O00A Ba02 B00L O00E 10.5(3) 1_455 . . . ?
O00A Ba02 B00L O00H -167.4(3) 1_455 . . . ?
O00B Ba01 Zn04 Ba02 -168.16(7) 1_445 . . 1_655 ?
O00B Ba01 Zn04 Ba02 -92.68(7) 1_445 . . 2_667 ?
O00B Ba01 Zn04 Zn04 46.58(8) 1_445 . . 2_657 ?
O00B Ba01 Zn04 O005 128.6(6) 1_445 . . 2_767 ?
O00B Ba01 Zn04 O005 36.53(12) 1_445 . . 1_445 ?
O00B Ba01 Zn04 O006 157.78(14) 1_445 . . 1_545 ?
O00B Ba01 Zn04 O00H -72.58(14) 1_445 . . . ?
O00B Ba01 O00D B00J -171.1(4) 1_445 . . . ?
O00B Ba01 O00D B00M -15.6(3) 1_445 . . . ?
O00B Ba01 O00F Ba02 66.65(11) 1_445 . . . ?
O00B Ba01 O00F Zn03 -40.10(18) 1_445 . . . ?
O00B Ba01 O00F B00M -176.7(3) 1_445 . . . ?
O00B Ba01 B00M O008 -87.7(12) 1_445 . . . ?
O00B Ba01 B00M O00D 166.0(3) 1_445 . . . ?
O00B Ba01 B00M O00F 3.0(3) 1_445 . . . ?
O00C Ba02 Zn03 Ba01 38.23(7) 1_445 . . 2_556 ?
O00C Ba02 Zn03 Zn03 155.21(8) 1_445 . . 2_566 ?
O00C Ba02 Zn03 O009 171.5(5) 1_445 . . 2_666 ?
O00C Ba02 Zn03 O009 151.87(13) 1_445 . . 1_455 ?
O00C Ba02 Zn03 O00F -81.89(14) 1_445 . . . ?
O00C Ba02 Zn03 O00G 39.31(12) 1_445 . . 1_445 ?
O00C Ba02 O00E B00K -179.0(5) 1_445 . . . ?
O00C Ba02 O00E B00L -3.4(3) 1_445 . . . ?
O00C Ba02 O00F Ba01 -27.02(11) 1_445 . . . ?
O00C Ba02 O00F Zn03 102.38(12) 1_445 . . . ?
O00C Ba02 O00F B00M -131.6(3) 1_445 . . . ?
O00C Ba02 O00H Zn04 -7.8(3) 1_445 . . . ?
O00C Ba02 O00H B00L 179.1(4) 1_445 . . . ?
O00C Ba02 B00L O00E 177.0(3) 1_445 . . . ?
O00C Ba02 B00L O00H -0.9(4) 1_445 . . . ?
O00D Ba01 Zn04 Ba02 22.79(7) . . . 2_667 ?
O00D Ba01 Zn04 Ba02 -52.68(7) . . . 1_655 ?
O00D Ba01 Zn04 Zn04 162.05(8) . . . 2_657 ?
O00D Ba01 Zn04 O005 152.00(12) . . . 1_445 ?
O00D Ba01 Zn04 O005 -115.9(6) . . . 2_767 ?
O00D Ba01 Zn04 O006 -86.75(14) . . . 1_545 ?
O00D Ba01 Zn04 O00H 42.89(14) . . . . ?
O00D Ba01 O00F Ba02 -107.15(15) . . . . ?
O00D Ba01 O00F Zn03 146.1(3) . . . . ?
O00D Ba01 O00F B00M 9.5(3) . . . . ?
O00D Ba01 B00M O008 106.3(13) . . . . ?
O00D Ba01 B00M O00F -163.0(5) . . . . ?
O00E Ba02 Zn03 Ba01 158.59(7) . . . 2_556 ?
O00E Ba02 Zn03 Zn03 -84.43(7) . . . 2_566 ?
O00E Ba02 Zn03 O009 -68.1(5) . . . 2_666 ?
O00E Ba02 Zn03 O009 -87.77(12) . . . 1_455 ?
O00E Ba02 Zn03 O00F 38.47(14) . . . . ?
O00E Ba02 Zn03 O00G 159.67(12) . . . 1_445 ?
O00E Ba02 O00F Ba01 92.92(12) . . . . ?
O00E Ba02 O00F Zn03 -137.68(14) . . . . ?
O00E Ba02 O00F B00M -11.6(3) . . . . ?
O00E Ba02 O00H Zn04 174.3(4) . . . . ?
O00E Ba02 O00H B00L 1.2(3) . . . . ?
O00E Ba02 B00L O00H -177.9(5) . . . . ?
O00F Ba01 Zn04 Ba02 -100.65(7) . . . 1_655 ?
O00F Ba01 Zn04 Ba02 -25.18(7) . . . 2_667 ?
O00F Ba01 Zn04 Zn04 114.08(8) . . . 2_657 ?
O00F Ba01 Zn04 O005 -163.9(6) . . . 2_767 ?
O00F Ba01 Zn04 O005 104.03(12) . . . 1_445 ?
O00F Ba01 Zn04 O006 -134.72(14) . . . 1_545 ?
O00F Ba01 Zn04 O00H -5.08(14) . . . . ?
O00F Ba01 O00D B00J -164.7(5) . . . . ?
O00F Ba01 O00D B00M -9.3(3) . . . . ?
O00F Ba01 B00M O008 -90.7(12) . . . . ?
O00F Ba01 B00M O00D 163.0(5) . . . . ?
O00F Ba02 Zn03 Ba01 120.12(12) . . . 2_556 ?
O00F Ba02 Zn03 Zn03 -122.90(13) . . . 2_566 ?
O00F Ba02 Zn03 O009 -106.6(5) . . . 2_666 ?
O00F Ba02 Zn03 O009 -126.24(16) . . . 1_455 ?
O00F Ba02 Zn03 O00G 121.20(16) . . . 1_445 ?
O00F Ba02 O00E B00K 98.5(5) . . . . ?
O00F Ba02 O00E B00L -86.0(3) . . . . ?
O00F Ba02 O00H Zn04 -110.3(4) . . . . ?
O00F Ba02 O00H B00L 76.5(3) . . . . ?
O00F Ba02 B00L O00E 83.3(3) . . . . ?
O00F Ba02 B00L O00H -94.6(4) . . . . ?
O00G Ba01 Zn04 Ba02 96.71(8) 1_545 . . 2_667 ?
O00G Ba01 Zn04 Ba02 21.23(7) 1_545 . . 1_655 ?
O00G Ba01 Zn04 Zn04 -124.03(8) 1_545 . . 2_657 ?
O00G Ba01 Zn04 O005 -42.0(6) 1_545 . . 2_767 ?
O00G Ba01 Zn04 O005 -36.8(6) 2_666 . . 1_445 ?
O00G Ba01 Zn04 O005 -134.08(12) 1_545 . . 1_445 ?
O00G Ba01 Zn04 O006 -12.83(14) 1_545 . . 1_545 ?
O00G Ba01 Zn04 O00H 116.81(14) 1_545 . . . ?
O00G Ba01 O00D B00J -87.1(4) 2_666 . . . ?
O00G Ba01 O00D B00J -17.5(4) 1_545 . . . ?
O00G Ba01 O00D B00M 68.4(3) 2_666 . . . ?
O00G Ba01 O00D B00M 138.0(3) 1_545 . . . ?
O00G Ba01 O00F Ba02 -143.30(10) 1_545 . . . ?
O00G Ba01 O00F Ba02 146.71(11) 2_666 . . . ?
O00G Ba01 O00F Zn03 109.95(19) 1_545 . . . ?
O00G Ba01 O00F Zn03 39.96(19) 2_666 . . . ?
O00G Ba01 O00F B00M -96.7(3) 2_666 . . . ?
O00G Ba01 O00F B00M -26.7(3) 1_545 . . . ?
O00G Ba01 B00M O008 65.7(12) 1_545 . . . ?
O00G Ba01 B00M O008 -7.7(12) 2_666 . . . ?
O00G Ba01 B00M O00D -114.0(3) 2_666 . . . ?
O00G Ba01 B00M O00D -40.6(3) 1_545 . . . ?
O00G Ba01 B00M O00F 83.0(3) 2_666 . . . ?
O00G Ba01 B00M O00F 156.4(3) 1_545 . . . ?
O00G Zn03 O00F Ba01 45.5(2) 1_445 . . . ?
O00G Zn03 O00F Ba02 -66.01(15) 1_445 . . . ?
O00G Zn03 O00F B00M 173.2(3) 1_445 . . . ?
O00H Ba02 Zn03 Ba01 109.25(9) . . . 2_556 ?
O00H Ba02 Zn03 Zn03 -133.77(9) . . . 2_566 ?
O00H Ba02 Zn03 O009 -137.11(14) . . . 1_455 ?
O00H Ba02 Zn03 O009 -117.5(5) . . . 2_666 ?
O00H Ba02 Zn03 O00F -10.87(15) . . . . ?
O00H Ba02 Zn03 O00G 110.33(13) . . . 1_445 ?
O00H Ba02 O00E B00K -176.7(6) . . . . ?
O00H Ba02 O00E B00L -1.1(3) . . . . ?
O00H Ba02 O00F Ba01 39.45(12) . . . . ?
O00H Ba02 O00F Zn03 168.84(15) . . . . ?
O00H Ba02 O00F B00M -65.1(3) . . . . ?
O00H Ba02 B00L O00E 177.9(5) . . . . ?
B00I Ba02 Zn03 Ba01 -109.51(10) 1_455 . . 2_556 ?
B00I Ba02 Zn03 Zn03 7.47(11) 1_455 . . 2_566 ?
B00I Ba02 Zn03 O009 4.13(15) 1_455 . . 1_455 ?
B00I Ba02 Zn03 O009 23.8(5) 1_455 . . 2_666 ?
B00I Ba02 Zn03 O00F 130.37(16) 1_455 . . . ?
B00I Ba02 Zn03 O00G -108.43(14) 1_455 . . 1_445 ?
B00I Ba02 O00E B00K -14.5(6) 1_455 . . . ?
B00I Ba02 O00E B00L 161.1(3) 1_455 . . . ?
B00I Ba02 O00F Ba01 175.52(12) 1_455 . . . ?
B00I Ba02 O00F Zn03 -55.08(16) 1_455 . . . ?
B00I Ba02 O00F B00M 71.0(3) 1_455 . . . ?
B00I Ba02 O00H Zn04 146.9(3) 1_455 . . . ?
B00I Ba02 O00H B00L -26.3(4) 1_455 . . . ?
B00I Ba02 B00L O00E -21.1(3) 1_455 . . . ?
B00I Ba02 B00L O00H 161.0(3) 1_455 . . . ?
B00I O007 B00L O00E -24.0(7) . . . . ?
B00I O007 B00L O00H 161.4(5) . . . . ?
B00I O00A B00J Ba01 124.6(4) . . . 1_665 ?
B00I O00A B00J O009 -177.7(4) . . . . ?
B00I O00A B00J O00B 68.6(5) . . . . ?
B00I O00A B00J O00D -53.7(6) . . . . ?
B00I O00C B00K Ba02 -164.9(4) . . . 1_665 ?
B00I O00C B00K O006 -162.4(4) . . . . ?
B00I O00C B00K O00E 16.6(7) . . . . ?
B00J Ba01 Zn04 Ba02 -120.83(9) 1_445 . . 2_667 ?
B00J Ba01 Zn04 Ba02 163.69(9) 1_445 . . 1_655 ?
B00J Ba01 Zn04 Zn04 18.43(10) 1_445 . . 2_657 ?
B00J Ba01 Zn04 O005 8.37(14) 1_445 . . 1_445 ?
B00J Ba01 Zn04 O005 100.5(6) 1_445 . . 2_767 ?
B00J Ba01 Zn04 O006 129.62(15) 1_445 . . 1_545 ?
B00J Ba01 Zn04 O00H -100.73(16) 1_445 . . . ?
B00J Ba01 O00D B00J 176.5(5) 1_445 . . . ?
B00J Ba01 O00D B00M -28.0(3) 1_445 . . . ?
B00J Ba01 O00F Ba02 61.77(13) 1_445 . . . ?
B00J Ba01 O00F Zn03 -45.0(2) 1_445 . . . ?
B00J Ba01 O00F B00M 178.4(3) 1_445 . . . ?
B00J Ba01 B00M O008 -92.6(12) 1_445 . . . ?
B00J Ba01 B00M O00D 161.1(2) 1_445 . . . ?
B00J Ba01 B00M O00F -1.8(3) 1_445 . . . ?
B00J O00A B00I Ba02 130.0(4) . . . 1_655 ?
B00J O00A B00I O005 -171.3(4) . . . . ?
B00J O00A B00I O007 74.7(5) . . . . ?
B00J O00A B00I O00C -45.2(6) . . . . ?
B00J O00B B00N Ba01 99.0(6) . . . 1_565 ?
B00J O00B B00N O008 12.5(7) . . . . ?
B00J O00B B00N O00G -168.6(4) . . . . ?
B00J O00D B00M Ba01 162.0(4) . . . . ?
B00J O00D B00M O008 0.1(7) . . . . ?
B00J O00D B00M O00F 178.7(4) . . . . ?
B00K Ba02 Zn03 Ba01 13.42(10) 1_445 . . 2_556 ?
B00K Ba02 Zn03 Zn03 130.40(10) 1_445 . . 2_566 ?
B00K Ba02 Zn03 O009 146.7(5) 1_445 . . 2_666 ?
B00K Ba02 Zn03 O009 127.06(14) 1_445 . . 1_455 ?
B00K Ba02 Zn03 O00F -106.71(15) 1_445 . . . ?
B00K Ba02 Zn03 O00G 14.50(14) 1_445 . . 1_445 ?
B00K Ba02 O00E B00K 178.0(6) 1_445 . . . ?
B00K Ba02 O00E B00L -6.4(4) 1_445 . . . ?
B00K Ba02 O00F Ba01 -51.47(13) 1_445 . . . ?
B00K Ba02 O00F Zn03 77.92(14) 1_445 . . . ?
B00K Ba02 O00F B00M -156.0(3) 1_445 . . . ?
B00K Ba02 O00H Zn04 -8.8(4) 1_445 . . . ?
B00K Ba02 O00H B00L 178.1(4) 1_445 . . . ?
B00K Ba02 B00L O00E 175.8(2) 1_445 . . . ?
B00K Ba02 B00L O00H -2.1(4) 1_445 . . . ?
B00K O00C B00I O005 -152.6(4) . . . . ?
B00K O00C B00I O007 -32.9(6) . . . . ?
B00K O00C B00I O00A 86.8(5) . . . . ?
B00K O00E B00L Ba02 177.2(4) . . . . ?
B00K O00E B00L O007 4.2(7) . . . . ?
B00K O00E B00L O00H 179.1(5) . . . . ?
B00L Ba02 Zn03 Ba01 133.51(10) . . . 2_556 ?
B00L Ba02 Zn03 Zn03 -109.51(10) . . . 2_566 ?
B00L Ba02 Zn03 O009 -93.2(5) . . . 2_666 ?
B00L Ba02 Zn03 O009 -112.85(14) . . . 1_455 ?
B00L Ba02 Zn03 O00F 13.39(16) . . . . ?
B00L Ba02 Zn03 O00G 134.59(14) . . . 1_445 ?
B00L Ba02 O00E B00K -175.6(7) . . . . ?
B00L Ba02 O00F Ba01 64.89(13) . . . . ?
B00L Ba02 O00F Zn03 -165.71(16) . . . . ?
B00L Ba02 O00F B00M -39.7(3) . . . . ?
B00L Ba02 O00H Zn04 173.1(6) . . . . ?
B00L O007 B00I Ba02 -137.3(4) . . . 1_655 ?
B00L O007 B00I O005 161.5(4) . . . . ?
B00L O007 B00I O00A -84.7(5) . . . . ?
B00L O007 B00I O00C 36.3(6) . . . . ?
B00L O00E B00K O006 178.9(4) . . . . ?
B00L O00E B00K O00C -0.1(7) . . . . ?
B00M Ba01 Zn04 Ba02 -0.49(10) . . . 2_667 ?
B00M Ba01 Zn04 Ba02 -75.97(10) . . . 1_655 ?
B00M Ba01 Zn04 Zn04 138.77(11) . . . 2_657 ?
B00M Ba01 Zn04 O005 128.71(14) . . . 1_445 ?
B00M Ba01 Zn04 O005 -139.2(6) . . . 2_767 ?
B00M Ba01 Zn04 O006 -110.04(15) . . . 1_545 ?
B00M Ba01 Zn04 O00H 19.61(16) . . . . ?
B00M Ba01 O00D B00J -155.5(6) . . . . ?
B00M Ba01 O00F Ba02 -116.6(3) . . . . ?
B00M Ba01 O00F Zn03 136.6(4) . . . . ?
B00M O008 B00N Ba01 -144.1(4) . . . 1_565 ?
B00M O008 B00N O00B -1.8(7) . . . . ?
B00M O008 B00N O00G 179.3(4) . . . . ?
B00M O00D B00J O009 -108.9(5) . . . . ?
B00M O00D B00J O00A 130.2(4) . . . . ?
B00M O00D B00J O00B 8.7(6) . . . . ?
B00N Ba01 Zn04 Ba02 118.96(9) 1_545 . . 2_667 ?
B00N Ba01 Zn04 Ba02 43.48(9) 1_545 . . 1_655 ?
B00N Ba01 Zn04 Zn04 -101.79(10) 1_545 . . 2_657 ?
B00N Ba01 Zn04 O005 -19.7(6) 1_545 . . 2_767 ?
B00N Ba01 Zn04 O005 -111.84(14) 1_545 . . 1_445 ?
B00N Ba01 Zn04 O006 9.41(15) 1_545 . . 1_545 ?
B00N Ba01 Zn04 O00H 139.06(15) 1_545 . . . ?
B00N Ba01 O00D B00J -3.2(4) 1_545 . . . ?
B00N Ba01 O00D B00M 152.3(3) 1_545 . . . ?
B00N Ba01 O00F Ba02 -137.85(16) 1_545 . . . ?
B00N Ba01 O00F Zn03 115.4(2) 1_545 . . . ?
B00N Ba01 O00F B00M -21.2(4) 1_545 . . . ?
B00N Ba01 B00M O008 74.6(12) 1_545 . . . ?
B00N Ba01 B00M O00D -31.7(3) 1_545 . . . ?
B00N Ba01 B00M O00F 165.3(3) 1_545 . . . ?
B00N O008 B00M Ba01 -102.1(12) . . . . ?
B00N O008 B00M O00D -4.4(7) . . . . ?
B00N O008 B00M O00F 177.1(4) . . . . ?
B00N O00B B00J Ba01 163.4(4) . . . 1_665 ?
B00N O00B B00J O009 106.3(5) . . . . ?
B00N O00B B00J O00A -139.2(4) . . . . ?
B00N O00B B00J O00D -15.3(6) . . . . ?
